data_7130001
loop_
_publ_author_name
'Guo, Lixia'
'Han, Xue'
'Ma, Yujie'
'Li, Jiangnan'
'Lu, Wanpeng'
'Li, Weiyao'
'Lee, Daniel'
'da Silva, Ivan'
'Cheng, Yongqiang'
'Rudi\'c, Svemir'
'Manuel, Pascal'
'Frogley, Mark D.'
'Ramirez-Cuesta, Anibal J.'
'Schr\"oder, Martin'
'Yang, Sihai'

_publ_section_title
;
 High capacity ammonia adsorption in a robust metal--organic framework
 mediated by reversible host--guest interactions
;
_journal_name_full 'Chemical Communications'
_journal_paper_doi 10.1039/D2CC01197B
_journal_year 2022
_chemical_formula_sum 'C8 H4 D3.91 N1.3 O5 Sc'
_chemical_formula_weight 251.21
_chemical_name_mineral ?MFM-300-Sc_3ND3?
_space_group_IT_number 98
_space_group_name_Hall 'I 4bw 2bw'
_space_group_name_H-M_alt 'I 41 2 2'
_symmetry_cell_setting tetragonal
_symmetry_space_group_name_H-M 'I 41 2 2'
_audit_update_record
;
2022-01-17 deposited with the CCDC.	2022-04-11 downloaded from the CCDC.
;
_cell_angle_alpha 90
_cell_angle_beta 90
_cell_angle_gamma 90
_cell_formula_units_Z 8
_cell_length_a 15.4020(3)
_cell_length_b 15.4020(3)
_cell_length_c 12.3825(3)
_cell_measurement_temperature 7
_cell_volume 2937.40(11)
_diffrn_ambient_temperature 7
_diffrn_measurement_device_type neutron
_exptl_crystal_density_diffrn 1.136
_exptl_crystal_description powder
_pd_proc_ls_prof_R_factor 1.39
_pd_proc_ls_prof_wR_expected 0.36
_pd_proc_ls_prof_wR_factor 1.54
_refine_ls_goodness_of_fit_all 4.34
_cod_data_source_file d2cc01197b2.cif
_cod_data_source_block 1_CCDC2
_cod_original_cell_volume 2937.43(14)
_cod_original_sg_symbol_H-M I4122
_cod_original_formula_sum 'C8 H4 D3.91 N1.30 O5 Sc'
_cod_database_code 7130001

loop_
_symmetry_equiv_pos_site_id
_symmetry_equiv_pos_as_xyz
1 x,y,z
2 -y,1/2+x,1/4+z
3 1/2-x,1/2-y,1/2+z
4 1/2+y,-x,3/4+z
5 x,1/2-y,1/4-z
6 1/2+y,1/2+x,1/2-z
7 1/2-x,y,3/4-z
8 -y,-x,-z
9 1/2+x,1/2+y,1/2+z
10 1/2-y,x,3/4+z
11 -x,-y,z
12 y,1/2-x,1/4+z
13 1/2+x,-y,3/4-z
14 y,x,-z
15 -x,1/2+y,1/4-z
16 1/2-y,1/2-x,1/2-z

loop_
_atom_site_label
_atom_site_type_symbol
_atom_site_symmetry_multiplicity
_atom_site_fract_x
_atom_site_fract_y
_atom_site_fract_z
_atom_site_occupancy
_atom_site_B_iso_or_equiv
Sc Sc 8 0.68954(10) 0.31046(10) 0.5 1 2.37(8)
O1 O 8 0.7452(4) 0.25 0.625 1 0.65(6)
O2 O 16 0.6072(4) 0.3755(4) 0.6130(3) 1 0.65(6)
O3 O 16 0.5972(4) 0.2894(3) 0.7583(4) 1 0.65(6)
C1 C 16 0.5839(3) 0.3613(2) 0.7102(2) 1 1.32(5)
C2 C 16 0.53938(12) 0.43149(9) 0.7698(2) 1 1.32(5)
C3 C 8 0.5 0.5 0.7131(3) 1 1.32(5)
C4 C 16 0.53938(12) 0.43149(9) 0.88333(16) 1 1.32(5)
C5 C 8 0.5 0.5 0.94008(15) 1 1.32(5)
H1 H 8 0.8080(6) 0.25 0.625 0.254(4) 0.65(6)
D1 D 8 0.8080(6) 0.25 0.625 0.746(4) 0.65(6)
H3 H 8 0.5 0.5 0.6283(4) 1 1.32(5)
H4 H 16 0.5688(2) 0.3803(2) 0.9257(2) 1 1.32(5)
N1_3 N 16 0.2636(5) 0.4537(9) 0.6766(10) 0.1522(11) 7.83(16)
D1_3 D 16 0.2721(15) 0.4110(16) 0.7377(16) 0.1522(11) 7.83(16)
D2_3 D 16 0.3085(17) 0.439(2) 0.6198(18) 0.1522(11) 7.83(16)
D3_3 D 16 0.280(3) 0.5130(13) 0.706(2) 0.1522(11) 7.83(16)
N1_4 N 8 0.75 0.06692(18) 0.375 1.000(2) 7.83(16)
D1_4 D 16 0.6891652 0.04209(18) 0.375 0.3757(14) 7.83(16)
D2_4 D 16 0.7804174 0.04209(18) 0.3094683 0.3757(14) 7.83(16)
D3_4 D 16 0.7804174 0.04209(18) 0.4405317 0.3757(14) 7.83(16)
H1_4 H 16 0.6891652 0.04209(18) 0.375 0.1243(7) 7.83(16)
H2_4 H 16 0.7804174 0.04209(18) 0.3094683 0.1243(7) 7.83(16)
H3_4 H 16 0.7804174 0.04209(18) 0.4405317 0.1243(7) 7.83(16)

loop_
_geom_angle_atom_site_label_1
_geom_angle_atom_site_label_2
_geom_angle_atom_site_label_3
_geom_angle
_geom_angle_site_symmetry_1
_geom_angle_site_symmetry_2
_geom_angle_site_symmetry_3
_geom_angle_publ_flag
O1 Sc O2 88.05(17) . . . no
O1 Sc O1 101.53(16) . . 4_564 no
O1 Sc O3 87.9(2) . . 4_564 no
O1 Sc O3 89.26(19) . . 5_556 no
O1 Sc O2 169.71(16) . . 8_666 no
O1 Sc O2 169.71(16) 4_564 . . no
O2 Sc O3 94.9(2) . . 4_564 no
O2 Sc O3 88.5(2) . . 5_556 no
O2 Sc O2 82.7(2) . . 8_666 no
O1 Sc O3 89.26(19) 4_564 . 4_564 no
O1 Sc O3 87.9(2) 4_564 . 5_556 no
O1 Sc O2 88.05(17) 4_564 . 8_666 no
O3 Sc O3 175.5(2) 4_564 . 5_556 no
O2 Sc O3 88.5(2) 8_666 . 4_564 no
O2 Sc O3 94.9(2) 8_666 . 5_556 no
Sc O1 Sc 129.2(3) . . 2_645 no
Sc O2 C1 134.8(4) . . . no
Sc O3 C1 136.4(4) 2_645 . . no
Sc O1 H1 115.39(16) 2_645 . . no
Sc O1 D1 115.39(16) . . . no
Sc O1 H1 115.39(16) . . . no
Sc O1 D1 115.39(16) 2_645 . . no
D1_4 N1_4 D3_4 106.6(2) . . . no
D2_4 N1_4 D3_4 106.6(2) . . . no
H1_4 N1_4 H2_4 106.6(2) 7_655 . 7_655 no
D1_4 N1_4 D2_4 106.6(2) . . . no
H1_4 N1_4 H3_4 55.15(8) . . 7_655 no
H2_4 N1_4 H3_4 106.6(2) . . . no
H1_4 N1_4 H2_4 55.15(8) 7_655 . . no
H1_4 N1_4 H3_4 106.6(2) 7_655 . 7_655 no
H2_4 N1_4 H3_4 106.6(2) 7_655 . 7_655 no
H1_4 N1_4 H1_4 135.6(4) . . 7_655 no
H1_4 N1_4 H2_4 55.15(8) . . 7_655 no
H3_4 N1_4 H3_4 135.6(4) . . 7_655 no
H1_4 N1_4 H2_4 106.6(2) . . . no
H1_4 N1_4 H3_4 106.6(2) . . . no
H1_4 N1_4 H3_4 55.15(8) 7_655 . . no
H2_4 N1_4 H3_4 55.15(8) 7_655 . . no
H2_4 N1_4 H2_4 135.6(4) . . 7_655 no
H2_4 N1_4 H3_4 55.15(8) . . 7_655 no
D2_3 N1_3 D3_3 106(3) . . . no
D1_3 N1_3 D3_3 107(2) . . . no
D1_3 N1_3 D2_3 107(2) . . . no
O3 C1 C2 118.5(3) . . . no
O2 C1 C2 118.5(4) . . . no
O2 C1 O3 123.0(4) . . . no
C3 C2 C4 119.98(19) . . . no
C1 C2 C3 120.0(2) . . . no
C1 C2 C4 119.96(18) . . . no
C2 C3 C2 120.0(3) . . 11_665 no
C2 C4 C5 120.00(15) . . . no
C4 C5 C5 120.00(10) 11_665 . 8_667 no
C4 C5 C4 120.00(17) . . 11_665 no
C4 C5 C5 120.00(10) . . 8_667 no
C2 C3 H3 119.98(16) . . . no
C2 C3 H3 119.98(16) 11_665 . . no
C5 C4 H4 120.0(2) . . . no
C2 C4 H4 120.0(2) . . . no

loop_
_geom_bond_atom_site_label_1
_geom_bond_atom_site_label_2
_geom_bond_distance
_geom_bond_site_symmetry_1
_geom_bond_site_symmetry_2
_geom_bond_publ_flag
Sc O1 1.999(3) . . no
Sc O2 2.138(5) . . no
Sc O1 1.999(3) . 4_564 no
Sc O3 2.097(6) . 4_564 no
Sc O3 2.097(6) . 5_556 no
Sc O2 2.138(5) . 8_666 no
O2 C1 1.275(5) . . no
O3 C1 1.274(6) . . no
O1 H1 0.967(11) . . no
O1 D1 0.967(11) . . no
N1_4 H2_4 1.0120(15) . 7_655 no
N1_4 H1_4 1.0120(15) . 7_655 no
N1_4 H3_4 1.0120(15) . . no
N1_4 H3_4 1.0120(15) . 7_655 no
N1_4 H2_4 1.0120(15) . . no
N1_4 D3_4 1.0120(15) . . no
N1_4 H1_4 1.0120(15) . . no
N1_4 D2_4 1.0120(15) . . no
N1_4 D1_4 1.0120(15) . . no
N1_3 D2_3 1.01(3) . . no
N1_3 D3_3 1.02(3) . . no
N1_3 D1_3 1.01(3) . . no
C1 C2 1.478(4) . . no
C2 C3 1.405(3) . . no
C2 C4 1.406(3) . . no
C4 C5 1.4054(19) . . no
C5 C5 1.484(3) . 8_667 no
C3 H3 1.050(6) . . no
C4 H4 1.050(3) . . no
